data_7236477
loop_
_publ_author_name
'Khan, Tariq'
'Asghar, Muhammad Adnan'
'Sun, Zhihua'
'Zeb, Aurang'
'Ji, Chengmin'
'Luo, Junhua'

_publ_section_title
;
 A supra-molecular switchable dielectric material with non-linear optical
 properties
;
_journal_issue 11
_journal_name_full 'Journal of Materials Chemistry C'
_journal_page_first 2865
_journal_paper_doi 10.1039/C6TC05574E
_journal_volume 5
_journal_year 2017
_chemical_formula_sum 'C19.09 H34 Cl N O12.22'
_chemical_formula_weight 508.52
_space_group_IT_number 36
_space_group_name_Hall 'C 2c -2'
_space_group_name_H-M_alt 'C m c 21'
_symmetry_cell_setting orthorhombic
_symmetry_space_group_name_H-M 'C m c 21'
_atom_sites_solution_hydrogens geom
_atom_sites_solution_primary direct
_atom_sites_solution_secondary difmap
_audit_creation_method SHELXL-97
_audit_update_record
;
2016-08-31 deposited with the CCDC.
2017-02-14 downloaded from the CCDC.
;
_cell_angle_alpha 90.00
_cell_angle_beta 90.00
_cell_angle_gamma 90.00
_cell_formula_units_Z 4
_cell_length_a 10.8029(4)
_cell_length_b 15.9579(5)
_cell_length_c 14.6015(3)
_cell_measurement_reflns_used 2054
_cell_measurement_temperature 173(2)
_cell_measurement_theta_max 72.5610
_cell_measurement_theta_min 4.9050
_cell_volume 2517.18(13)
_computing_structure_refinement 'SHELXL-97 (Sheldrick, 1997)'
_computing_structure_solution 'SHELXS-97 (Sheldrick, 1990)'
_diffrn_ambient_temperature 173(2)
_diffrn_measured_fraction_theta_full 0.994
_diffrn_measured_fraction_theta_max 0.994
_diffrn_measurement_device_type w/
_diffrn_radiation_monochromator graphite
_diffrn_radiation_source 'fine-focus sealed tube'
_diffrn_radiation_type CuK\a
_diffrn_radiation_wavelength 1.54184
_diffrn_reflns_av_R_equivalents 0.0268
_diffrn_reflns_av_sigmaI/netI 0.0313
_diffrn_reflns_limit_h_max 11
_diffrn_reflns_limit_h_min -12
_diffrn_reflns_limit_k_max 17
_diffrn_reflns_limit_k_min -18
_diffrn_reflns_limit_l_max 17
_diffrn_reflns_limit_l_min -11
_diffrn_reflns_number 3723
_diffrn_reflns_theta_full 66.55
_diffrn_reflns_theta_max 66.55
_diffrn_reflns_theta_min 4.94
_exptl_absorpt_coefficient_mu 1.886
_exptl_crystal_colour colorless
_exptl_crystal_density_diffrn 1.342
_exptl_crystal_density_method 'not measured'
_exptl_crystal_description rodshape
_exptl_crystal_F_000 1081
_exptl_crystal_size_max .35
_exptl_crystal_size_mid .35
_exptl_crystal_size_min .35
_refine_diff_density_max 0.570
_refine_diff_density_min -0.319
_refine_diff_density_rms 0.062
_refine_ls_abs_structure_details 'Flack H D (1983), Acta Cryst. A39, 876-881'
_refine_ls_abs_structure_Flack 0.02(4)
_refine_ls_extinction_coef 0.021(3)
_refine_ls_extinction_expression Fc^*^=kFc[1+0.001xFc^2^\l^3^/sin(2\q)]^-1/4^
_refine_ls_extinction_method SHELXL
_refine_ls_goodness_of_fit_ref 1.944
_refine_ls_hydrogen_treatment none
_refine_ls_matrix_type full
_refine_ls_number_parameters 164
_refine_ls_number_reflns 1799
_refine_ls_number_restraints 8
_refine_ls_restrained_S_all 1.984
_refine_ls_R_factor_all 0.0875
_refine_ls_R_factor_gt 0.0823
_refine_ls_shift/su_max 0.000
_refine_ls_shift/su_mean 0.000
_refine_ls_structure_factor_coef Fsqd
_refine_ls_weighting_details 'calc w=1/[\s^2^(Fo^2^)+(0.1000P)^2^+0.0000P] where P=(Fo^2^+2Fc^2^)/3'
_refine_ls_weighting_scheme calc
_refine_ls_wR_factor_gt 0.2434
_refine_ls_wR_factor_ref 0.2538
_reflns_number_gt 1610
_reflns_number_total 1799
_reflns_threshold_expression >2sigma(I)
_cod_data_source_file c6tc05574e2.cif
_cod_data_source_block 285
_cod_original_sg_symbol_H-M Cmc21
_cod_database_code 7236477

loop_
_symmetry_equiv_pos_as_xyz
'x, y, z'
'-x, -y, z+1/2'
'-x, y, z'
'x, -y, z+1/2'
'x+1/2, y+1/2, z'
'-x+1/2, -y+1/2, z+1/2'
'-x+1/2, y+1/2, z'
'x+1/2, -y+1/2, z+1/2'

loop_
_atom_site_label
_atom_site_type_symbol
_atom_site_fract_x
_atom_site_fract_y
_atom_site_fract_z
_atom_site_U_iso_or_equiv
_atom_site_adp_type
_atom_site_occupancy
_atom_site_symmetry_multiplicity
_atom_site_calc_flag
_atom_site_refinement_flags
_atom_site_disorder_assembly
_atom_site_disorder_group
Cl1 Cl 0.0000 0.05783(13) 0.43591(12) 0.0800(8) Uani 1 2 d S . .
O4 O 0.2322(4) 0.5169(3) 0.6713(4) 0.0959(15) Uani 1 1 d D . .
O5 O 0.1319(5) 0.3520(3) 0.6452(3) 0.1022(17) Uani 1 1 d D . .
C6 C 0.2979(7) 0.5852(6) 0.7142(8) 0.126(3) Uani 1 1 d D . .
H6A H 0.3173 0.5703 0.7785 0.152 Uiso 1 1 calc R . .
H6B H 0.3770 0.5950 0.6817 0.152 Uiso 1 1 calc R . .
C7 C 0.0615(8) 0.3017(10) 0.5925(12) 0.250(11) Uani 1 1 d D . .
H7A H 0.0871 0.3124 0.5285 0.300 Uiso 1 1 calc R . .
H7B H 0.0871 0.2436 0.6068 0.300 Uiso 1 1 calc R . .
O8 O 0.1269(7) 0.6541(4) 0.7695(7) 0.146(3) Uani 1 1 d D . .
C12 C 0.2360(9) 0.3884(6) 0.5971(5) 0.125(3) Uani 1 1 d D . .
H12A H 0.2920 0.3433 0.5757 0.150 Uiso 1 1 calc R . .
H12B H 0.2061 0.4195 0.5427 0.150 Uiso 1 1 calc R . .
C15 C 0.2248(9) 0.6603(5) 0.7123(8) 0.124(3) Uani 1 1 d D . .
H15A H 0.2766 0.7086 0.7306 0.149 Uiso 1 1 calc R . .
H15B H 0.1949 0.6703 0.6492 0.149 Uiso 1 1 calc R . .
C20 C 0.3021(8) 0.4441(5) 0.6565(8) 0.112(3) Uani 1 1 d D . .
H20A H 0.3185 0.4160 0.7157 0.135 Uiso 1 1 calc R . .
H20B H 0.3826 0.4590 0.6285 0.135 Uiso 1 1 calc R . .
O1 O 0.0000 0.5484(4) 0.5862(3) 0.0793(16) Uani 1 2 d S . .
C1 C 0.0616(8) 0.7220(5) 0.7720(19) 0.238(10) Uani 1 1 d D . .
H1A H 0.0877 0.7563 0.7189 0.286 Uiso 1 1 calc R . .
H1B H 0.0877 0.7529 0.8276 0.286 Uiso 1 1 calc R . .
N1 N 0.0000 0.5903(4) 0.4040(4) 0.080(2) Uani 1 2 d S . .
C5 C -0.1130(7) 0.6402(9) 0.3827(6) 0.128(4) Uani 1 1 d . B .
H5A H -0.1172 0.6499 0.3158 0.153 Uiso 1 1 calc R . .
H5B H -0.1871 0.6076 0.4007 0.153 Uiso 1 1 calc R . .
C4 C 0.0000 0.7617(13) 0.4097(16) 0.26(2) Uani 1 2 d S . .
H4A H 0.0000 0.8139 0.4463 0.310 Uiso 1 2 calc SR . .
H4B H 0.0000 0.7783 0.3443 0.310 Uiso 1 2 calc SR . .
C2 C -0.115(2) 0.7176(13) 0.4281(9) 0.259(14) Uani 1 1 d . . .
H2A H -0.1241 0.7087 0.4948 0.311 Uiso 1 1 calc R B .
H2B H -0.1858 0.7514 0.4064 0.311 Uiso 1 1 calc R . .
O6A O 0.0000 -0.0287(7) 0.4478(15) 0.162(14) Uani 0.65(5) 2 d SP A 1
O3 O 0.0000 0.0801(10) 0.3491(8) 0.256(12) Uani 1 2 d S . .
O2A O 0.073(3) 0.1059(13) 0.492(2) 0.276(14) Uani 0.75(4) 1 d P . 1
C3A C 0.0000 0.513(2) 0.343(3) 0.08(2) Uiso 0.27(9) 2 d SP B 1
O6B O 0.117(3) 0.009(3) 0.427(3) 0.356(15) Uiso 0.784(18) 1 d P A 2
O2B O 0.117(3) 0.085(3) 0.427(3) 0.14(2) Uiso 0.25(4) 1 d P A 2
C3B C 0.070(4) 0.5072(18) 0.3589(19) 0.216(9) Uiso 0.91(3) 1 d P . 2

loop_
_atom_site_aniso_label
_atom_site_aniso_U_11
_atom_site_aniso_U_22
_atom_site_aniso_U_33
_atom_site_aniso_U_23
_atom_site_aniso_U_13
_atom_site_aniso_U_12
Cl1 0.0932(14) 0.0774(12) 0.0693(10) 0.0074(9) 0.000 0.000
O4 0.062(2) 0.100(3) 0.125(4) 0.001(3) 0.007(2) 0.003(2)
O5 0.107(4) 0.099(3) 0.101(3) -0.040(3) -0.003(2) 0.026(3)
C6 0.068(4) 0.136(7) 0.176(9) 0.037(7) -0.034(5) -0.045(5)
C7 0.223(14) 0.244(14) 0.284(18) -0.215(15) -0.125(13) 0.134(12)
O8 0.120(5) 0.076(3) 0.243(9) -0.020(4) -0.001(5) -0.024(3)
C12 0.167(9) 0.121(6) 0.087(4) -0.011(5) 0.044(5) 0.061(6)
C15 0.115(7) 0.094(5) 0.163(8) 0.008(6) -0.034(6) -0.032(5)
C20 0.074(4) 0.122(7) 0.141(8) 0.030(5) 0.035(5) 0.021(4)
O1 0.097(4) 0.093(4) 0.048(2) 0.008(2) 0.000 0.000
C1 0.238(18) 0.050(3) 0.43(3) -0.040(8) 0.078(16) -0.021(5)
N1 0.140(7) 0.056(3) 0.045(3) -0.012(2) 0.000 0.000
C5 0.076(4) 0.211(11) 0.096(5) 0.052(7) -0.014(4) -0.008(6)
C4 0.56(7) 0.111(12) 0.105(14) -0.047(12) 0.000 0.000
C2 0.38(3) 0.31(2) 0.091(6) 0.043(10) 0.072(11) 0.26(2)
O6A 0.26(3) 0.062(8) 0.160(17) 0.026(8) 0.000 0.000
O3 0.54(4) 0.141(9) 0.091(7) 0.030(6) 0.000 0.000
O2A 0.27(2) 0.26(2) 0.30(3) -0.161(17) -0.119(19) 0.001(13)

loop_
_atom_type_symbol
_atom_type_description
_atom_type_scat_dispersion_real
_atom_type_scat_dispersion_imag
_atom_type_scat_source
C C 0.0181 0.0091 'International Tables Vol C Tables 4.2.6.8 and 6.1.1.4'
H H 0.0000 0.0000 'International Tables Vol C Tables 4.2.6.8 and 6.1.1.4'
Cl Cl 0.3639 0.7018 'International Tables Vol C Tables 4.2.6.8 and 6.1.1.4'
N N 0.0311 0.0180 'International Tables Vol C Tables 4.2.6.8 and 6.1.1.4'
O O 0.0492 0.0322 'International Tables Vol C Tables 4.2.6.8 and 6.1.1.4'

loop_
_geom_angle_atom_site_label_1
_geom_angle_atom_site_label_2
_geom_angle_atom_site_label_3
_geom_angle
_geom_angle_site_symmetry_1
_geom_angle_site_symmetry_3
O3 Cl1 O2B 79(2) . 3
O3 Cl1 O2B 79(2) . .
O2B Cl1 O2B 141(3) 3 .
O3 Cl1 O2A 115.3(17) . 3
O2B Cl1 O2A 48.9(18) 3 3
O2B Cl1 O2A 115(3) . 3
O3 Cl1 O2A 115.3(17) . .
O2B Cl1 O2A 115(3) 3 .
O2B Cl1 O2A 48.9(18) . .
O2A Cl1 O2A 70(3) 3 .
O3 Cl1 O6A 112.8(12) . .
O2B Cl1 O6A 109.4(18) 3 .
O2B Cl1 O6A 109.4(18) . .
O2A Cl1 O6A 118.6(12) 3 .
O2A Cl1 O6A 118.6(12) . .
O3 Cl1 O6B 93.3(17) . 3
O2B Cl1 O6B 50(2) 3 3
O2B Cl1 O6B 163(3) . 3
O2A Cl1 O6B 82(2) 3 3
O2A Cl1 O6B 146(2) . 3
O6A Cl1 O6B 59(2) . 3
O3 Cl1 O6B 93.3(17) . .
O2B Cl1 O6B 163(3) 3 .
O2B Cl1 O6B 50(2) . .
O2A Cl1 O6B 146(2) 3 .
O2A Cl1 O6B 82(2) . .
O6A Cl1 O6B 59(2) . .
O6B Cl1 O6B 116(4) 3 .
C20 O4 C6 115.3(6) . .
C7 O5 C12 113.6(9) . .
C15 C6 O4 110.5(6) . .
C7 C7 O5 124.4(4) 3 .
C1 O8 C15 112.5(11) . .
C20 C12 O5 110.0(6) . .
O8 C15 C6 111.0(8) . .
O4 C20 C12 109.8(7) . .
O8 C1 C1 123.1(5) . 3
C5 N1 C5 110.1(9) 3 .
C5 N1 C3A 108.1(10) 3 .
C5 N1 C3A 108.1(10) . .
C5 N1 C3B 135.6(15) 3 3
C5 N1 C3B 88.4(13) . 3
C3A N1 C3B 28.4(14) . 3
C5 N1 C3B 88.4(13) 3 .
C5 N1 C3B 135.6(15) . .
C3A N1 C3B 28.4(14) . .
C3B N1 C3B 54(3) 3 .
C2 C5 N1 112.5(10) . .
C2 C4 C2 117(2) . 3
C5 C2 C4 109.2(11) . .
Cl1 O3 O2B 50.9(13) . .
Cl1 O3 O2B 50.9(13) . 3
O2B O3 O2B 96(3) . 3
Cl1 O2A O2A 55.1(14) . 3
O2B O6B Cl1 58(2) . .
O6B O2B Cl1 72(3) . .
O6B O2B O3 88(3) . .
Cl1 O2B O3 49.7(14) . .
C3B C3B N1 63.1(14) 3 .

loop_
_geom_bond_atom_site_label_1
_geom_bond_atom_site_label_2
_geom_bond_distance
_geom_bond_site_symmetry_2
Cl1 O3 1.316(12) .
Cl1 O2B 1.34(3) 3
Cl1 O2B 1.34(3) .
Cl1 O2A 1.375(12) 3
Cl1 O2A 1.375(13) .
Cl1 O6A 1.391(12) .
Cl1 O6B 1.50(3) 3
Cl1 O6B 1.50(3) .
O4 C20 1.402(9) .
O4 C6 1.444(10) .
O5 C7 1.347(10) .
O5 C12 1.448(10) .
C6 C15 1.435(11) .
C7 C7 1.329(17) 3
O8 C1 1.294(10) .
O8 C15 1.351(11) .
C12 C20 1.433(12) .
C1 C1 1.330(17) 3
N1 C5 1.490(11) 3
N1 C5 1.490(11) .
N1 C3A 1.53(4) .
N1 C3B 1.66(3) 3
N1 C3B 1.66(3) .
C5 C2 1.40(2) .
C4 C2 1.45(2) .
C4 C2 1.45(2) 3
O3 O2B 1.70(4) .
O3 O2B 1.70(4) 3
O2A O2A 1.57(6) 3
O6B O2B 1.21(6) .
C3B C3B 1.51(8) 3
